data_1556407
loop_
_publ_author_name
'Campos Fernandez, Cristian Saul'
'Pineda, Leslie W.'
'Cabezas Pizarro, Jorge'

_publ_section_title
;
 1-Nitro-4-(1-propyn-1-yl)benzene
;
_journal_coeditor_code HB4327
_journal_issue 11
_journal_name_full IUCrData
_journal_page_first x191585
_journal_paper_doi 10.1107/S2414314619015852
_journal_volume 4
_journal_year 2019
_chemical_formula_iupac 'C9 H7 N O2'
_chemical_formula_moiety 'C9 H7 N O2'
_chemical_formula_sum 'C9 H7 N O2'
_chemical_formula_weight 161.16
_chemical_name_systematic
;
1-Nitro-4-(1-propyn-1-yl)benzene
;
_space_group_crystal_system monoclinic
_space_group_IT_number 15
_space_group_name_Hall '-I 2ya'
_space_group_name_H-M_alt 'I 1 2/a 1'
_atom_sites_solution_hydrogens geom
_atom_sites_solution_primary direct
_atom_sites_solution_secondary difmap
_audit_creation_method SHELXL-2018/3
_cell_angle_alpha 90
_cell_angle_beta 103.738(13)
_cell_angle_gamma 90
_cell_formula_units_Z 4
_cell_length_a 7.3633(13)
_cell_length_b 12.0641(16)
_cell_length_c 8.9185(19)
_cell_measurement_reflns_used 4037
_cell_measurement_temperature 100(2)
_cell_measurement_theta_max 68.3963
_cell_measurement_theta_min 6.2847
_cell_volume 769.6(2)
_computing_cell_refinement
;
SAINT (Bruker, 2015)
;
_computing_data_collection
;
APEX3 (Bruker, 2015)
;
_computing_data_reduction
;
SAINT (Bruker, 2015)
;
_computing_molecular_graphics
;
<i>shelXle</i> (H\"ubschle, 2011)
;
_computing_publication_material
;
publCIF (Westrip, 2010)
;
_computing_structure_refinement
;
SHELXL2018 (Sheldrick, 2015b)
;
_computing_structure_solution
;
SHELXT (Sheldrick, 2015a)
;
_diffrn_ambient_temperature 100(2)
_diffrn_measured_fraction_theta_full 0.993
_diffrn_measured_fraction_theta_max 0.984
_diffrn_measurement_device_type 'Bruker D8 Venture'
_diffrn_measurement_method 'omega scans'
_diffrn_radiation_type CuK\a
_diffrn_radiation_wavelength 1.54178
_diffrn_reflns_av_R_equivalents 0.1085
_diffrn_reflns_av_unetI/netI 0.0448
_diffrn_reflns_limit_h_max 8
_diffrn_reflns_limit_h_min -8
_diffrn_reflns_limit_k_max 14
_diffrn_reflns_limit_k_min -14
_diffrn_reflns_limit_l_max 10
_diffrn_reflns_limit_l_min -10
_diffrn_reflns_number 7605
_diffrn_reflns_theta_full 67.679
_diffrn_reflns_theta_max 69.188
_diffrn_reflns_theta_min 6.289
_diffrn_source 'Incoatec Microsource'
_exptl_absorpt_coefficient_mu 0.829
_exptl_absorpt_correction_T_max 0.7531
_exptl_absorpt_correction_T_min 0.5094
_exptl_absorpt_correction_type multi-scan
_exptl_absorpt_process_details
;
(SADABS; Bruker, 2015)
;
_exptl_crystal_colour 'pale yellow'
_exptl_crystal_density_diffrn 1.391
_exptl_crystal_density_method 'not measured'
_exptl_crystal_description block
_exptl_crystal_F_000 336
_exptl_crystal_size_max 0.150
_exptl_crystal_size_mid 0.130
_exptl_crystal_size_min 0.100
_refine_diff_density_max 0.257
_refine_diff_density_min -0.372
_refine_ls_extinction_coef 0.0025(10)
_refine_ls_extinction_expression Fc^*^=kFc[1+0.001xFc^2^\l^3^/sin(2\q)]^-1/4^
_refine_ls_extinction_method
;
SHELXL2018 (Sheldrick, 2015b)
;
_refine_ls_goodness_of_fit_ref 1.130
_refine_ls_hydrogen_treatment constr
_refine_ls_matrix_type full
_refine_ls_number_parameters 60
_refine_ls_number_reflns 717
_refine_ls_number_restraints 0
_refine_ls_restrained_S_all 1.130
_refine_ls_R_factor_all 0.0733
_refine_ls_R_factor_gt 0.0569
_refine_ls_shift/su_max 0.000
_refine_ls_shift/su_mean 0.000
_refine_ls_structure_factor_coef Fsqd
_refine_ls_weighting_details 'w=1/[\s^2^(Fo^2^)+(0.1002P)^2^+0.5352P] where P=(Fo^2^+2Fc^2^)/3'
_refine_ls_weighting_scheme calc
_refine_ls_wR_factor_gt 0.1599
_refine_ls_wR_factor_ref 0.1785
_reflns_number_gt 571
_reflns_number_total 717
_reflns_threshold_expression 'I > 2\s(I)'
_cod_data_source_file hb4327sup1.cif
_cod_data_source_block I
_cod_original_sg_symbol_H-M 'I 2/a'
_cod_database_code 1556407
_shelx_space_group_comment
;
The symmetry employed for this shelxl refinement is uniquely defined
by the following loop, which should always be used as a source of
symmetry information in preference to the above space-group names.
They are only intended as comments.
;

loop_
_space_group_symop_operation_xyz
'x, y, z'
'-x+1/2, y, -z'
'x+1/2, y+1/2, z+1/2'
'-x+1, y+1/2, -z+1/2'
'-x, -y, -z'
'x-1/2, -y, z'
'-x+1/2, -y+1/2, -z+1/2'
'x, -y+1/2, z+1/2'

loop_
_atom_site_type_symbol
_atom_site_label
_atom_site_fract_x
_atom_site_fract_y
_atom_site_fract_z
_atom_site_U_iso_or_equiv
_atom_site_adp_type
_atom_site_calc_flag
_atom_site_occupancy
O O1 0.3309(2) 0.64648(13) 0.11827(18) 0.0376(6) Uani d 1
N N1 0.250000 0.5986(2) 0.000000 0.0286(7) Uani d 1
C C1 0.250000 0.4765(2) 0.000000 0.0266(8) Uani d 1
C C2 0.3613(3) 0.42172(19) 0.1242(2) 0.0286(7) Uani d 1
H H2 0.435644 0.461834 0.208422 0.034 Uiso calc 1
C C3 0.3623(3) 0.30639(19) 0.1232(3) 0.0299(7) Uani d 1
H H3 0.439548 0.266962 0.206608 0.036 Uiso calc 1
C C4 0.250000 0.2484(2) 0.000000 0.0282(8) Uani d 1
C C7 0.250000 0.1283(2) 0.000000 0.0298(8) Uani d 1
C C8 0.250000 0.0292(3) 0.000000 0.0317(8) Uani d 1
C C9 0.250000 -0.0924(3) 0.000000 0.0337(9) Uani d 1
H H9A 0.132345 -0.119488 -0.065837 0.040 Uiso calc 0.5
H H9B 0.262645 -0.119487 0.105581 0.040 Uiso calc 0.5
H H9C 0.355010 -0.119487 -0.039745 0.040 Uiso calc 0.5

loop_
_atom_site_aniso_label
_atom_site_aniso_U_11
_atom_site_aniso_U_22
_atom_site_aniso_U_33
_atom_site_aniso_U_12
_atom_site_aniso_U_13
_atom_site_aniso_U_23
O1 0.0414(10) 0.0234(10) 0.0409(11) -0.0031(7) -0.0042(7) -0.0041(7)
N1 0.0262(13) 0.0213(14) 0.0351(15) 0.000 0.0008(10) 0.000
C1 0.0249(15) 0.0172(16) 0.0371(18) 0.000 0.0058(13) 0.000
C2 0.0262(12) 0.0232(13) 0.0333(13) -0.0029(8) 0.0011(9) -0.0031(9)
C3 0.0280(12) 0.0238(14) 0.0350(14) 0.0020(8) 0.0018(9) 0.0051(9)
C4 0.0273(16) 0.0203(17) 0.0373(18) 0.000 0.0080(12) 0.000
C7 0.0297(17) 0.0205(18) 0.0375(19) 0.000 0.0048(13) 0.000
C8 0.0285(16) 0.026(2) 0.0387(19) 0.000 0.0041(13) 0.000
C9 0.0313(17) 0.0174(17) 0.049(2) 0.000 0.0021(14) 0.000

loop_
_atom_type_symbol
_atom_type_description
_atom_type_scat_dispersion_real
_atom_type_scat_dispersion_imag
_atom_type_scat_source
C C 0.0181 0.0091 'International Tables Vol C Tables 4.2.6.8 and 6.1.1.4'
H H 0.0000 0.0000 'International Tables Vol C Tables 4.2.6.8 and 6.1.1.4'
N N 0.0311 0.0180 'International Tables Vol C Tables 4.2.6.8 and 6.1.1.4'
O O 0.0492 0.0322 'International Tables Vol C Tables 4.2.6.8 and 6.1.1.4'

loop_
_geom_angle_atom_site_label_1
_geom_angle_atom_site_label_2
_geom_angle_atom_site_label_3
_geom_angle_site_symmetry_1
_geom_angle_site_symmetry_3
_geom_angle
O1 N1 O1 . 2 123.7(3)
O1 N1 C1 . . 118.13(13)
O1 N1 C1 2 . 118.13(13)
C2 C1 C2 2 . 122.8(3)
C2 C1 N1 2 . 118.59(14)
C2 C1 N1 . . 118.59(14)
C1 C2 C3 . . 118.4(2)
C1 C2 H2 . . 120.8
C3 C2 H2 . . 120.8
C2 C3 C4 . . 120.2(2)
C2 C3 H3 . . 119.9
C4 C3 H3 . . 119.9
C3 C4 C3 . 2 119.9(3)
C3 C4 C7 . . 120.06(14)
C3 C4 C7 2 . 120.06(14)
C8 C7 C4 . . 180.0
C7 C8 C9 . . 180.0
C8 C9 H9A . . 109.5
C8 C9 H9B . . 109.5
H9A C9 H9B . . 109.5
C8 C9 H9C . . 109.5
H9A C9 H9C . . 109.5
H9B C9 H9C . . 109.5
C8 C9 H9A . 2 109.474(4)
H9A C9 H9A . 2 141.1
H9B C9 H9A . 2 56.3
H9C C9 H9A . 2 56.2
C8 C9 H9B . 2 109.469(5)
H9A C9 H9B . 2 56.3
H9B C9 H9B . 2 141.1
H9C C9 H9B . 2 56.3
H9A C9 H9B 2 2 109.5
C8 C9 H9C . 2 109.469(4)
H9A C9 H9C . 2 56.2
H9B C9 H9C . 2 56.3
H9C C9 H9C . 2 141.1
H9A C9 H9C 2 2 109.5
H9B C9 H9C 2 2 109.5

loop_
_geom_bond_atom_site_label_1
_geom_bond_atom_site_label_2
_geom_bond_site_symmetry_2
_geom_bond_distance
_geom_bond_publ_flag
N1 O1 . 1.226(2) no
N1 C1 . 1.473(4) no
C1 C2 2 1.380(3) no
C1 C2 . 1.380(3) no
C2 C3 . 1.391(3) no
C2 H2 . 0.9500 no
C3 C4 . 1.396(3) no
C3 H3 . 0.9500 no
C4 C7 . 1.449(4) no
C7 C8 . 1.195(4) no
C8 C9 . 1.468(4) no
C9 H9A . 0.9800 n
C9 H9B . 0.9800 n
C9 H9C . 0.9800 n
C9 H9A 2 0.9800 n
C9 H9B 2 0.9800 n
C9 H9C 2 0.9800 n

loop_
_geom_torsion_atom_site_label_1
_geom_torsion_atom_site_label_2
_geom_torsion_atom_site_label_3
_geom_torsion_atom_site_label_4
_geom_torsion_site_symmetry_1
_geom_torsion_site_symmetry_4
_geom_torsion
_geom_torsion_publ_flag
O1 N1 C1 C2 . 2 171.25(14) no
O1 N1 C1 C2 2 2 -8.75(14) no
O1 N1 C1 C2 . . -8.75(14) no
O1 N1 C1 C2 2 . 171.25(14) no
C2 C1 C2 C3 2 . 0.56(14) no
N1 C1 C2 C3 . . -179.44(14) no
C1 C2 C3 C4 . . -1.1(3) no
C2 C3 C4 C3 . 2 0.57(14) no
C2 C3 C4 C7 . . -179.43(14) no

_cod_database_fobs_code 1556407
